data_2228041
loop_
_publ_author_name
'Derikvand, Zohreh'
'Attar Gharamaleki, Jafar'
'Stoeckli-Evans, Helen'

_publ_section_title
;
 Bis(9-aminoacridinium) bis(pyridine-2,6-dicarboxylato)cuprate(II)
 trihydrate
;
_journal_coeditor_code VM2038
_journal_issue 10
_journal_name_full 'Acta Crystallographica Section E'
_journal_page_first m1316
_journal_page_last m1317
_journal_paper_doi 10.1107/S160053681003059X
_journal_volume 66
_journal_year 2010
_chemical_formula_iupac '(C13 H11 N2)2 [Cu (C7 H3 N1 O4)2], 3H2 O'
_chemical_formula_moiety '2(C13 H11 N2 +), C14 H6 Cu N2 O8 2-, 3(H2 O)'
_chemical_formula_sum 'C40 H34 Cu N6 O11'
_chemical_formula_weight 838.27
_chemical_name_systematic
;
Bis(9-aminoacridinium) bis(pyridine-2,6-dicarboxylato)cuprate(II) trihydrate
;
_space_group_IT_number 2
_symmetry_cell_setting triclinic
_symmetry_space_group_name_Hall '-P 1'
_symmetry_space_group_name_H-M 'P -1'
_atom_sites_solution_hydrogens geom
_atom_sites_solution_primary direct
_atom_sites_solution_secondary difmap
_audit_creation_method SHELXL-97
_cell_angle_alpha 102.056(12)
_cell_angle_beta 103.785(11)
_cell_angle_gamma 105.573(12)
_cell_formula_units_Z 2
_cell_length_a 10.8760(16)
_cell_length_b 13.283(2)
_cell_length_c 13.9820(19)
_cell_measurement_reflns_used 10347
_cell_measurement_temperature 223(2)
_cell_measurement_theta_max 26.10
_cell_measurement_theta_min 1.57
_cell_volume 1807.6(5)
_computing_cell_refinement 'X-AREA (Stoe & Cie, 2006)'
_computing_data_collection 'X-AREA (Stoe & Cie, 2006)'
_computing_data_reduction 'X-RED32 (Stoe & Cie, 2006)'
_computing_molecular_graphics 'PLATON (Spek, 2009)'
_computing_publication_material 'SHELXL97 (Sheldrick, 2008) and PLATON (Spek, 2009)'
_computing_structure_refinement 'SHELXL97 (Sheldrick, 2008)'
_computing_structure_solution 'SHELXS97 (Sheldrick, 2008)'
_diffrn_ambient_temperature 223(2)
_diffrn_measured_fraction_theta_full 0.985
_diffrn_measured_fraction_theta_max 0.985
_diffrn_measurement_device_type 'Stoe IPDS 2'
_diffrn_measurement_method '\f + \w scans'
_diffrn_radiation_monochromator graphite
_diffrn_radiation_source 'fine-focus sealed tube'
_diffrn_radiation_type MoK\a
_diffrn_radiation_wavelength 0.71073
_diffrn_reflns_av_R_equivalents 0.0601
_diffrn_reflns_av_sigmaI/netI 0.0761
_diffrn_reflns_limit_h_max 13
_diffrn_reflns_limit_h_min -13
_diffrn_reflns_limit_k_max 15
_diffrn_reflns_limit_k_min -16
_diffrn_reflns_limit_l_max 17
_diffrn_reflns_limit_l_min -17
_diffrn_reflns_number 19456
_diffrn_reflns_theta_full 25.79
_diffrn_reflns_theta_max 25.79
_diffrn_reflns_theta_min 1.57
_diffrn_standards_decay_% 0
_diffrn_standards_number 0
_exptl_absorpt_coefficient_mu 0.679
_exptl_absorpt_correction_T_max 0.920
_exptl_absorpt_correction_T_min 0.845
_exptl_absorpt_correction_type multi-scan
_exptl_absorpt_process_details '(MULscanABS; Spek, 2009)'
_exptl_crystal_colour green
_exptl_crystal_density_diffrn 1.540
_exptl_crystal_density_method 'not measured'
_exptl_crystal_description plate
_exptl_crystal_F_000 866
_exptl_crystal_size_max 0.25
_exptl_crystal_size_mid 0.19
_exptl_crystal_size_min 0.12
_refine_diff_density_max 0.378
_refine_diff_density_min -0.403
_refine_ls_extinction_method none
_refine_ls_goodness_of_fit_ref 0.871
_refine_ls_hydrogen_treatment mixed
_refine_ls_matrix_type full
_refine_ls_number_parameters 571
_refine_ls_number_reflns 6819
_refine_ls_number_restraints 0
_refine_ls_restrained_S_all 0.871
_refine_ls_R_factor_all 0.0711
_refine_ls_R_factor_gt 0.0377
_refine_ls_shift/su_max 0.001
_refine_ls_shift/su_mean 0.001
_refine_ls_structure_factor_coef Fsqd
_refine_ls_weighting_details 'calc w=1/[\s^2^(Fo^2^)+(0.0307P)^2^] where P=(Fo^2^+2Fc^2^)/3'
_refine_ls_weighting_scheme calc
_refine_ls_wR_factor_gt 0.0662
_refine_ls_wR_factor_ref 0.0728
_reflns_number_gt 4572
_reflns_number_total 6819
_reflns_threshold_expression I>2\s(I)
_cod_data_source_file vm2038.cif
_cod_data_source_block I
_cod_database_code 2228041
_cod_database_fobs_code 2228041

loop_
_symmetry_equiv_pos_site_id
_symmetry_equiv_pos_as_xyz
1 x,y,z
2 -x,-y,-z

loop_
_atom_site_aniso_label
_atom_site_aniso_U_11
_atom_site_aniso_U_22
_atom_site_aniso_U_33
_atom_site_aniso_U_12
_atom_site_aniso_U_13
_atom_site_aniso_U_23
Cu1 0.0360(2) 0.0211(2) 0.0214(2) 0.0101(2) 0.01080(10) 0.00670(10)
O1 0.0498(13) 0.0265(10) 0.0348(10) 0.0111(10) 0.0216(9) 0.0079(8)
O2 0.0493(14) 0.0480(13) 0.0409(11) 0.0142(11) 0.0268(11) 0.0181(10)
O3 0.0482(13) 0.0225(10) 0.0300(9) 0.0115(9) 0.0195(9) 0.0077(8)
O4 0.0485(13) 0.0350(11) 0.0304(9) 0.0109(10) 0.0210(9) 0.0023(8)
O5 0.0386(12) 0.0245(11) 0.0364(10) 0.0078(9) -0.0011(9) 0.0054(8)
O6 0.0309(11) 0.0356(11) 0.0324(9) 0.0162(9) 0.0014(8) 0.0087(8)
O7 0.0445(12) 0.0312(11) 0.0288(9) 0.0182(10) 0.0083(9) 0.0151(8)
O8 0.0397(13) 0.0500(13) 0.0382(11) 0.0093(11) -0.0084(10) 0.0211(10)
N1 0.0330(14) 0.0251(12) 0.0204(10) 0.0107(10) 0.0074(10) 0.0092(9)
N2 0.0285(13) 0.0231(11) 0.0173(9) 0.0108(10) 0.0084(9) 0.0056(8)
C1 0.0307(16) 0.0282(14) 0.0244(12) 0.0087(12) 0.0067(12) 0.0122(11)
C2 0.0424(19) 0.0287(15) 0.0351(15) 0.0047(13) 0.0123(14) 0.0130(12)
C3 0.052(2) 0.0208(14) 0.0337(15) 0.0023(14) 0.0080(14) 0.0046(12)
C4 0.0439(18) 0.0249(14) 0.0244(13) 0.0108(13) 0.0087(12) 0.0026(11)
C5 0.0333(16) 0.0249(14) 0.0194(12) 0.0113(12) 0.0054(11) 0.0059(10)
C6 0.0363(17) 0.0367(16) 0.0246(13) 0.0147(14) 0.0105(12) 0.0130(12)
C7 0.0362(17) 0.0272(14) 0.0190(12) 0.0121(13) 0.0077(11) 0.0082(10)
C8 0.0255(14) 0.0253(13) 0.0166(11) 0.0130(11) 0.0086(10) 0.0068(10)
C9 0.0316(16) 0.0260(14) 0.0254(12) 0.0152(12) 0.0091(12) 0.0116(11)
C10 0.0358(17) 0.0238(14) 0.0272(13) 0.0090(12) 0.0110(12) 0.0092(11)
C11 0.0258(15) 0.0265(14) 0.0225(12) 0.0045(12) 0.0032(11) 0.0056(10)
C12 0.0278(15) 0.0287(14) 0.0162(11) 0.0103(12) 0.0085(11) 0.0072(10)
C13 0.0289(15) 0.0268(14) 0.0206(12) 0.0099(12) 0.0077(11) 0.0069(10)
C14 0.0355(18) 0.0335(16) 0.0244(13) 0.0168(14) 0.0132(13) 0.0153(12)
N3 0.0279(14) 0.0378(14) 0.0209(11) 0.0070(11) 0.0071(10) 0.0095(10)
N4 0.0405(15) 0.0293(13) 0.0200(11) 0.0156(12) 0.0081(10) 0.0066(10)
C15 0.0163(14) 0.0335(15) 0.0301(13) 0.0035(12) 0.0079(11) 0.0128(12)
C16 0.0237(16) 0.0433(17) 0.0334(14) 0.0087(13) 0.0092(12) 0.0203(13)
C17 0.0228(16) 0.0460(18) 0.0539(18) 0.0124(14) 0.0101(14) 0.0325(15)
C18 0.0275(16) 0.0312(16) 0.0531(17) 0.0115(13) 0.0147(14) 0.0153(13)
C19 0.0247(15) 0.0277(14) 0.0335(14) 0.0077(12) 0.0076(12) 0.0089(11)
C20 0.0168(14) 0.0279(14) 0.0233(12) 0.0050(11) 0.0049(10) 0.0085(10)
C21 0.0188(14) 0.0257(13) 0.0233(12) 0.0024(11) 0.0073(11) 0.0045(10)
C22 0.0202(14) 0.0246(13) 0.0229(12) 0.0040(11) 0.0081(11) 0.0059(10)
C23 0.0302(16) 0.0267(14) 0.0289(13) 0.0090(12) 0.0113(12) 0.0081(11)
C24 0.0381(18) 0.0313(16) 0.0433(16) 0.0149(14) 0.0195(14) 0.0118(13)
C25 0.050(2) 0.0316(16) 0.0405(16) 0.0132(15) 0.0256(15) 0.0023(13)
C26 0.0396(18) 0.0324(15) 0.0276(13) 0.0051(14) 0.0155(13) 0.0035(12)
C27 0.0228(15) 0.0305(14) 0.0257(12) 0.0041(12) 0.0094(11) 0.0079(11)
N5 0.0263(13) 0.0301(13) 0.0222(11) 0.0090(10) 0.0043(10) 0.0107(10)
N6 0.0403(16) 0.0389(15) 0.0252(13) 0.0163(13) 0.0029(11) 0.0096(12)
C28 0.0183(14) 0.0267(14) 0.0282(12) 0.0060(11) 0.0076(11) 0.0092(11)
C29 0.0273(16) 0.0387(16) 0.0246(12) 0.0120(13) 0.0078(11) 0.0103(11)
C30 0.0324(17) 0.0392(17) 0.0297(14) 0.0126(14) 0.0092(12) 0.0065(12)
C31 0.0280(16) 0.0354(16) 0.0407(15) 0.0142(13) 0.0128(13) 0.0122(13)
C32 0.0236(15) 0.0363(16) 0.0322(14) 0.0113(13) 0.0078(12) 0.0126(12)
C33 0.0171(14) 0.0297(14) 0.0282(13) 0.0066(12) 0.0053(11) 0.0110(11)
C34 0.0171(14) 0.0314(14) 0.0270(13) 0.0037(12) 0.0026(11) 0.0107(11)
C35 0.0236(15) 0.0313(15) 0.0293(13) 0.0056(12) 0.0070(11) 0.0089(11)
C36 0.0406(19) 0.0424(17) 0.0252(13) 0.0116(15) 0.0051(13) 0.0059(12)
C37 0.0445(19) 0.0369(17) 0.0322(15) 0.0101(15) 0.0075(14) -0.0017(13)
C38 0.0342(18) 0.0298(15) 0.0470(17) 0.0107(13) 0.0126(14) 0.0085(13)
C39 0.0278(16) 0.0296(15) 0.0349(14) 0.0104(12) 0.0086(12) 0.0122(12)
C40 0.0192(14) 0.0254(13) 0.0253(12) 0.0034(11) 0.0052(11) 0.0062(11)
O1W 0.0624(17) 0.0409(14) 0.0332(12) 0.0100(13) 0.0065(11) 0.0113(11)
O2W 0.0368(14) 0.0343(13) 0.0539(13) 0.0069(11) 0.0122(11) 0.0072(10)
O3W 0.0522(17) 0.0673(17) 0.0235(11) -0.0061(13) 0.0107(11) 0.0096(11)

loop_
_atom_site_type_symbol
_atom_site_label
_atom_site_fract_x
_atom_site_fract_y
_atom_site_fract_z
_atom_site_U_iso_or_equiv
_atom_site_thermal_displace_type
_atom_site_calc_flag
_atom_site_refinement_flags
_atom_site_occupancy
Cu Cu1 0.85975(4) 0.23585(3) 0.58073(2) 0.02560(10) Uani . . 1.000
O O1 0.7445(2) 0.20489(15) 0.67478(13) 0.0360(6) Uani . . 1.000
O O2 0.5978(2) 0.06732(17) 0.70104(14) 0.0433(7) Uani . . 1.000
O O3 0.95569(19) 0.20720(14) 0.47238(12) 0.0323(6) Uani . . 1.000
O O4 0.9737(2) 0.07042(15) 0.35947(13) 0.0382(6) Uani . . 1.000
O O5 0.69468(19) 0.28229(14) 0.47403(13) 0.0367(6) Uani . . 1.000
O O6 0.64662(19) 0.43248(15) 0.45922(13) 0.0337(6) Uani . . 1.000
O O7 1.06223(19) 0.28284(15) 0.70913(12) 0.0332(6) Uani . . 1.000
O O8 1.2315(2) 0.43696(17) 0.80731(14) 0.0464(7) Uani . . 1.000
N N1 0.7888(2) 0.08032(17) 0.53178(14) 0.0257(7) Uani . . 1.000
N N2 0.9302(2) 0.39729(16) 0.61666(14) 0.0223(6) Uani . . 1.000
C C1 0.6994(3) 0.0270(2) 0.57121(18) 0.0276(8) Uani . . 1.000
C C2 0.6431(3) -0.0846(2) 0.5344(2) 0.0363(9) Uani . . 1.000
C C3 0.6827(3) -0.1405(2) 0.4588(2) 0.0392(10) Uani . . 1.000
C C4 0.7773(3) -0.0835(2) 0.42055(19) 0.0323(9) Uani . . 1.000
C C5 0.8276(3) 0.0285(2) 0.45818(17) 0.0262(8) Uani . . 1.000
C C6 0.6768(3) 0.1051(2) 0.65601(18) 0.0312(9) Uani . . 1.000
C C7 0.9271(3) 0.1077(2) 0.42669(17) 0.0271(8) Uani . . 1.000
C C8 0.8614(2) 0.45192(19) 0.56787(16) 0.0210(7) Uani . . 1.000
C C9 0.9172(3) 0.5622(2) 0.58274(18) 0.0258(8) Uani . . 1.000
C C10 1.0461(3) 0.6180(2) 0.64911(18) 0.0286(9) Uani . . 1.000
C C11 1.1150(3) 0.5620(2) 0.70013(18) 0.0269(8) Uani . . 1.000
C C12 1.0549(3) 0.4513(2) 0.68252(17) 0.0237(8) Uani . . 1.000
C C13 0.7221(3) 0.3827(2) 0.49439(17) 0.0253(8) Uani . . 1.000
C C14 1.1228(3) 0.3841(2) 0.73790(18) 0.0282(9) Uani . . 1.000
N N3 0.1654(2) 0.17225(18) 0.11602(17) 0.0297(8) Uani . . 1.000
N N4 0.0470(2) 0.1067(2) -0.19910(16) 0.0295(8) Uani . . 1.000
C C15 0.1780(3) 0.0814(2) 0.05922(18) 0.0270(8) Uani . . 1.000
C C16 0.2329(3) 0.0150(2) 0.1093(2) 0.0325(9) Uani . . 1.000
C C17 0.2452(3) -0.0764(2) 0.0543(2) 0.0382(10) Uani . . 1.000
C C18 0.2056(3) -0.1044(2) -0.0542(2) 0.0360(9) Uani . . 1.000
C C19 0.1536(3) -0.0401(2) -0.1042(2) 0.0292(8) Uani . . 1.000
C C20 0.1369(2) 0.0542(2) -0.05001(17) 0.0233(8) Uani . . 1.000
C C21 0.0824(2) 0.1246(2) -0.09795(17) 0.0240(8) Uani . . 1.000
C C22 0.0633(2) 0.2156(2) -0.03506(17) 0.0232(8) Uani . . 1.000
C C23 -0.0057(3) 0.2806(2) -0.07617(19) 0.0283(8) Uani . . 1.000
C C24 -0.0252(3) 0.3638(2) -0.0140(2) 0.0355(10) Uani . . 1.000
C C25 0.0242(3) 0.3871(2) 0.0935(2) 0.0400(10) Uani . . 1.000
C C26 0.0888(3) 0.3254(2) 0.1365(2) 0.0346(9) Uani . . 1.000
C C27 0.1076(3) 0.2375(2) 0.07306(18) 0.0271(8) Uani . . 1.000
N N5 0.3572(2) 0.39380(17) -0.02097(16) 0.0264(7) Uani . . 1.000
N N6 0.5174(3) 0.3113(2) 0.23769(18) 0.0355(8) Uani . . 1.000
C C28 0.3934(2) 0.3036(2) -0.03271(18) 0.0245(8) Uani . . 1.000
C C29 0.3761(3) 0.2399(2) -0.13218(18) 0.0299(9) Uani . . 1.000
C C30 0.4114(3) 0.1489(2) -0.1451(2) 0.0343(9) Uani . . 1.000
C C31 0.4661(3) 0.1165(2) -0.0593(2) 0.0334(9) Uani . . 1.000
C C32 0.4863(3) 0.1782(2) 0.03764(19) 0.0302(9) Uani . . 1.000
C C33 0.4506(2) 0.2735(2) 0.05425(18) 0.0252(8) Uani . . 1.000
C C34 0.4677(3) 0.3401(2) 0.15506(18) 0.0266(8) Uani . . 1.000
C C35 0.4295(3) 0.4357(2) 0.16326(19) 0.0291(8) Uani . . 1.000
C C36 0.4400(3) 0.5062(2) 0.2583(2) 0.0382(10) Uani . . 1.000
C C37 0.3979(3) 0.5932(2) 0.2626(2) 0.0414(10) Uani . . 1.000
C C38 0.3422(3) 0.6171(2) 0.1720(2) 0.0375(10) Uani . . 1.000
C C39 0.3303(3) 0.5512(2) 0.0784(2) 0.0304(9) Uani . . 1.000
C C40 0.3721(3) 0.4599(2) 0.07257(17) 0.0247(8) Uani . . 1.000
O O1W 0.5825(3) 0.1218(2) 0.28006(17) 0.0486(8) Uani . . 1.000
O O2W 0.3854(3) 0.36532(18) 0.47401(17) 0.0440(8) Uani . . 1.000
O O3W 0.1873(3) 0.2025(2) 0.31711(16) 0.0540(9) Uani . . 1.000
H H2 0.57860 -0.12260 0.56030 0.0440 Uiso calc R 1.000
H H3 0.64550 -0.21700 0.43320 0.0470 Uiso calc R 1.000
H H4 0.80620 -0.12060 0.37010 0.0390 Uiso calc R 1.000
H H9 0.86790 0.59940 0.54800 0.0310 Uiso calc R 1.000
H H10 1.08600 0.69310 0.65920 0.0340 Uiso calc R 1.000
H H11 1.20220 0.59870 0.74650 0.0320 Uiso calc R 1.000
H H16 0.26130 0.03420 0.18160 0.0390 Uiso calc R 1.000
H H17 0.28020 -0.12140 0.08840 0.0460 Uiso calc R 1.000
H H18 0.21510 -0.16760 -0.09210 0.0430 Uiso calc R 1.000
H H19 0.12840 -0.05930 -0.17650 0.0350 Uiso calc R 1.000
H H23 -0.03870 0.26600 -0.14800 0.0340 Uiso calc R 1.000
H H24 -0.07190 0.40600 -0.04270 0.0430 Uiso calc R 1.000
H H25 0.01250 0.44620 0.13620 0.0480 Uiso calc R 1.000
H H26 0.12080 0.34130 0.20850 0.0420 Uiso calc R 1.000
H H42 0.054(3) 0.053(2) -0.241(2) 0.039(8) Uiso . . 1.000
H H43 0.033(3) 0.162(3) -0.226(2) 0.052(9) Uiso . . 1.000
H H49 0.182(3) 0.182(2) 0.180(2) 0.048(9) Uiso . . 1.000
H H29 0.33980 0.26070 -0.18990 0.0360 Uiso calc R 1.000
H H30 0.39940 0.10690 -0.21180 0.0410 Uiso calc R 1.000
H H31 0.48860 0.05240 -0.06910 0.0400 Uiso calc R 1.000
H H32 0.52470 0.15690 0.09440 0.0360 Uiso calc R 1.000
H H36 0.47720 0.49190 0.31980 0.0460 Uiso calc R 1.000
H H37 0.40590 0.63840 0.32690 0.0500 Uiso calc R 1.000
H H38 0.31330 0.67810 0.17570 0.0450 Uiso calc R 1.000
H H39 0.29380 0.56730 0.01780 0.0360 Uiso calc R 1.000
H H40 0.538(3) 0.247(2) 0.2337(19) 0.031(7) Uiso . . 1.000
H H45 0.536(3) 0.358(3) 0.296(2) 0.047(9) Uiso . . 1.000
H H46 0.317(3) 0.401(2) -0.075(2) 0.040(9) Uiso . . 1.000
H H48 0.620(4) 0.168(3) 0.341(3) 0.075(13) Uiso . . 1.000
H H50 0.525(5) 0.062(4) 0.283(3) 0.095(16) Uiso . . 1.000
H H41 0.372(4) 0.427(3) 0.494(3) 0.064(12) Uiso . . 1.000
H H51 0.463(5) 0.375(3) 0.465(3) 0.085(15) Uiso . . 1.000
H H44 0.247(4) 0.254(3) 0.368(3) 0.076(13) Uiso . . 1.000
H H47 0.126(4) 0.170(3) 0.338(2) 0.052(11) Uiso . . 1.000

loop_
_atom_type_symbol
_atom_type_description
_atom_type_scat_dispersion_real
_atom_type_scat_dispersion_imag
_atom_type_scat_source
C C 0.0033 0.0016 'International Tables Vol C Tables 4.2.6.8 and 6.1.1.4'
H H 0.0000 0.0000 'International Tables Vol C Tables 4.2.6.8 and 6.1.1.4'
Cu Cu 0.3201 1.2651 'International Tables Vol C Tables 4.2.6.8 and 6.1.1.4'
N N 0.0061 0.0033 'International Tables Vol C Tables 4.2.6.8 and 6.1.1.4'
O O 0.0106 0.0060 'International Tables Vol C Tables 4.2.6.8 and 6.1.1.4'

loop_
_geom_angle_atom_site_label_1
_geom_angle_atom_site_label_2
_geom_angle_atom_site_label_3
_geom_angle_site_symmetry_1
_geom_angle_site_symmetry_2
_geom_angle_site_symmetry_3
_geom_angle
_geom_angle_publ_flag
O1 Cu1 O3 . . . 159.50(8) no
O1 Cu1 O5 . . . 91.62(8) no
O1 Cu1 O7 . . . 94.52(7) no
O1 Cu1 N1 . . . 79.95(9) no
O1 Cu1 N2 . . . 104.42(8) no
O3 Cu1 O5 . . . 94.79(7) no
O3 Cu1 O7 . . . 89.05(7) no
O3 Cu1 N1 . . . 79.73(8) no
O3 Cu1 N2 . . . 96.04(8) no
O5 Cu1 O7 . . . 151.63(7) no
O5 Cu1 N1 . . . 101.04(8) no
O5 Cu1 N2 . . . 75.13(8) no
O7 Cu1 N1 . . . 107.30(8) no
O7 Cu1 N2 . . . 76.51(8) no
N1 Cu1 N2 . . . 174.13(8) no
Cu1 O1 C6 . . . 114.78(18) no
Cu1 O3 C7 . . . 114.16(18) no
Cu1 O5 C13 . . . 111.38(17) no
Cu1 O7 C14 . . . 111.30(18) no
H48 O1W H50 . . . 110(4) no
H41 O2W H51 . . . 112(4) no
Cu1 N1 C1 . . . 118.74(17) no
Cu1 N1 C5 . . . 118.93(19) no
C1 N1 C5 . . . 122.3(2) no
Cu1 N2 C8 . . . 120.85(16) no
C8 N2 C12 . . . 119.7(2) no
Cu1 N2 C12 . . . 119.06(18) no
H44 O3W H47 . . . 109(3) no
C15 N3 C27 . . . 122.8(2) no
C27 N3 H49 . . . 118(2) no
C15 N3 H49 . . . 118(2) no
H42 N4 H43 . . . 116(3) no
C21 N4 H43 . . . 119.1(18) no
C21 N4 H42 . . . 123.8(19) no
C28 N5 C40 . . . 123.1(2) no
C28 N5 H46 . . . 114(2) no
C40 N5 H46 . . . 123(2) no
H40 N6 H45 . . . 121(3) no
C34 N6 H45 . . . 116(2) no
C34 N6 H40 . . . 123.0(15) no
N1 C1 C2 . . . 119.8(3) no
C2 C1 C6 . . . 128.8(3) no
N1 C1 C6 . . . 111.5(2) no
C1 C2 C3 . . . 119.1(3) no
C2 C3 C4 . . . 120.0(3) no
C3 C4 C5 . . . 118.4(3) no
N1 C5 C7 . . . 111.5(2) no
C4 C5 C7 . . . 128.1(3) no
N1 C5 C4 . . . 120.3(3) no
O1 C6 O2 . . . 126.2(3) no
O2 C6 C1 . . . 118.9(2) no
O1 C6 C1 . . . 114.9(3) no
O3 C7 C5 . . . 115.7(2) no
O4 C7 C5 . . . 118.5(2) no
O3 C7 O4 . . . 125.8(3) no
N2 C8 C13 . . . 115.3(2) no
C9 C8 C13 . . . 123.6(2) no
N2 C8 C9 . . . 121.1(2) no
C8 C9 C10 . . . 119.5(3) no
C9 C10 C11 . . . 119.0(3) no
C10 C11 C12 . . . 119.3(3) no
N2 C12 C11 . . . 121.3(3) no
C11 C12 C14 . . . 122.6(3) no
N2 C12 C14 . . . 116.1(2) no
O5 C13 O6 . . . 126.4(3) no
O5 C13 C8 . . . 116.4(3) no
O6 C13 C8 . . . 117.2(2) no
O7 C14 C12 . . . 116.3(2) no
O8 C14 C12 . . . 115.6(2) no
O7 C14 O8 . . . 128.1(3) no
C1 C2 H2 . . . 120.00 no
C3 C2 H2 . . . 120.00 no
C2 C3 H3 . . . 120.00 no
C4 C3 H3 . . . 120.00 no
C3 C4 H4 . . . 121.00 no
C5 C4 H4 . . . 121.00 no
C8 C9 H9 . . . 120.00 no
C10 C9 H9 . . . 120.00 no
C9 C10 H10 . . . 120.00 no
C11 C10 H10 . . . 121.00 no
C12 C11 H11 . . . 120.00 no
C10 C11 H11 . . . 120.00 no
N3 C15 C20 . . . 120.4(2) no
C16 C15 C20 . . . 120.2(2) no
N3 C15 C16 . . . 119.4(2) no
C15 C16 C17 . . . 120.5(2) no
C16 C17 C18 . . . 120.1(3) no
C17 C18 C19 . . . 120.2(3) no
C18 C19 C20 . . . 121.3(2) no
C15 C20 C21 . . . 118.4(2) no
C19 C20 C21 . . . 124.0(2) no
C15 C20 C19 . . . 117.6(2) no
C20 C21 C22 . . . 119.1(2) no
N4 C21 C22 . . . 119.2(2) no
N4 C21 C20 . . . 121.7(2) no
C21 C22 C23 . . . 123.0(2) no
C23 C22 C27 . . . 118.0(2) no
C21 C22 C27 . . . 118.9(2) no
C22 C23 C24 . . . 121.1(2) no
C23 C24 C25 . . . 120.1(3) no
C24 C25 C26 . . . 120.8(3) no
C25 C26 C27 . . . 119.8(2) no
N3 C27 C26 . . . 119.6(2) no
N3 C27 C22 . . . 120.2(2) no
C22 C27 C26 . . . 120.1(3) no
C17 C16 H16 . . . 120.00 no
C15 C16 H16 . . . 120.00 no
C18 C17 H17 . . . 120.00 no
C16 C17 H17 . . . 120.00 no
C17 C18 H18 . . . 120.00 no
C19 C18 H18 . . . 120.00 no
C20 C19 H19 . . . 119.00 no
C18 C19 H19 . . . 119.00 no
C22 C23 H23 . . . 119.00 no
C24 C23 H23 . . . 119.00 no
C25 C24 H24 . . . 120.00 no
C23 C24 H24 . . . 120.00 no
C26 C25 H25 . . . 120.00 no
C24 C25 H25 . . . 120.00 no
C25 C26 H26 . . . 120.00 no
C27 C26 H26 . . . 120.00 no
N5 C28 C33 . . . 120.5(2) no
C29 C28 C33 . . . 119.8(2) no
N5 C28 C29 . . . 119.8(2) no
C28 C29 C30 . . . 120.4(2) no
C29 C30 C31 . . . 120.6(2) no
C30 C31 C32 . . . 120.0(3) no
C31 C32 C33 . . . 121.1(2) no
C28 C33 C32 . . . 118.2(2) no
C28 C33 C34 . . . 118.7(2) no
C32 C33 C34 . . . 123.1(2) no
N6 C34 C33 . . . 119.7(3) no
N6 C34 C35 . . . 121.8(2) no
C33 C34 C35 . . . 118.5(2) no
C34 C35 C40 . . . 119.3(2) no
C34 C35 C36 . . . 123.4(2) no
C36 C35 C40 . . . 117.2(3) no
C35 C36 C37 . . . 121.6(3) no
C36 C37 C38 . . . 120.7(3) no
C37 C38 C39 . . . 119.7(3) no
C38 C39 C40 . . . 120.3(2) no
N5 C40 C39 . . . 119.8(2) no
C35 C40 C39 . . . 120.5(2) no
N5 C40 C35 . . . 119.8(3) no
C28 C29 H29 . . . 120.00 no
C30 C29 H29 . . . 120.00 no
C31 C30 H30 . . . 120.00 no
C29 C30 H30 . . . 120.00 no
C32 C31 H31 . . . 120.00 no
C30 C31 H31 . . . 120.00 no
C31 C32 H32 . . . 119.00 no
C33 C32 H32 . . . 120.00 no
C35 C36 H36 . . . 119.00 no
C37 C36 H36 . . . 119.00 no
C38 C37 H37 . . . 120.00 no
C36 C37 H37 . . . 120.00 no
C37 C38 H38 . . . 120.00 no
C39 C38 H38 . . . 120.00 no
C38 C39 H39 . . . 120.00 no
C40 C39 H39 . . . 120.00 no

loop_
_geom_bond_atom_site_label_1
_geom_bond_atom_site_label_2
_geom_bond_site_symmetry_1
_geom_bond_site_symmetry_2
_geom_bond_distance
_geom_bond_publ_flag
Cu1 O1 . . 2.050(2) no
Cu1 O3 . . 2.063(2) no
Cu1 O5 . . 2.352(2) no
Cu1 O7 . . 2.3178(19) no
Cu1 N1 . . 1.906(2) no
Cu1 N2 . . 1.981(2) no
O1 C6 . . 1.268(3) no
O2 C6 . . 1.243(4) no
O3 C7 . . 1.258(3) no
O4 C7 . . 1.246(3) no
O5 C13 . . 1.239(3) no
O6 C13 . . 1.260(4) no
O7 C14 . . 1.256(3) no
O8 C14 . . 1.247(3) no
O1W H48 . . 0.87(4) no
O1W H50 . . 0.89(5) no
O2W H41 . . 0.87(4) no
O2W H51 . . 0.86(6) no
N1 C1 . . 1.342(4) no
N1 C5 . . 1.333(3) no
N2 C12 . . 1.345(4) no
N2 C8 . . 1.344(3) no
O3W H47 . . 0.84(4) no
O3W H44 . . 0.86(4) no
N3 C27 . . 1.356(4) no
N3 C15 . . 1.359(4) no
N4 C21 . . 1.325(3) no
N3 H49 . . 0.84(3) no
N4 H42 . . 0.86(3) no
N4 H43 . . 0.92(4) no
N5 C40 . . 1.360(3) no
N5 C28 . . 1.349(3) no
N6 C34 . . 1.331(4) no
N5 H46 . . 0.82(3) no
N6 H45 . . 0.86(3) no
N6 H40 . . 0.93(3) no
C1 C6 . . 1.518(4) no
C1 C2 . . 1.372(4) no
C2 C3 . . 1.384(4) no
C3 C4 . . 1.390(4) no
C4 C5 . . 1.374(4) no
C5 C7 . . 1.510(4) no
C8 C13 . . 1.521(4) no
C8 C9 . . 1.376(4) no
C9 C10 . . 1.382(4) no
C10 C11 . . 1.375(4) no
C11 C12 . . 1.381(4) no
C12 C14 . . 1.521(4) no
C2 H2 . . 0.9400 no
C3 H3 . . 0.9400 no
C4 H4 . . 0.9400 no
C9 H9 . . 0.9400 no
C10 H10 . . 0.9400 no
C11 H11 . . 0.9400 no
C15 C20 . . 1.421(3) no
C15 C16 . . 1.402(4) no
C16 C17 . . 1.353(4) no
C17 C18 . . 1.411(4) no
C18 C19 . . 1.363(4) no
C19 C20 . . 1.403(4) no
C20 C21 . . 1.430(4) no
C21 C22 . . 1.434(3) no
C22 C27 . . 1.413(3) no
C22 C23 . . 1.410(4) no
C23 C24 . . 1.354(4) no
C24 C25 . . 1.405(4) no
C25 C26 . . 1.357(4) no
C26 C27 . . 1.405(4) no
C16 H16 . . 0.9400 no
C17 H17 . . 0.9400 no
C18 H18 . . 0.9400 no
C19 H19 . . 0.9400 no
C23 H23 . . 0.9400 no
C24 H24 . . 0.9400 no
C25 H25 . . 0.9400 no
C26 H26 . . 0.9400 no
C28 C33 . . 1.415(3) no
C28 C29 . . 1.409(3) no
C29 C30 . . 1.354(4) no
C30 C31 . . 1.411(4) no
C31 C32 . . 1.362(4) no
C32 C33 . . 1.411(4) no
C33 C34 . . 1.439(3) no
C34 C35 . . 1.430(4) no
C35 C40 . . 1.415(4) no
C35 C36 . . 1.416(4) no
C36 C37 . . 1.348(4) no
C37 C38 . . 1.406(4) no
C38 C39 . . 1.370(4) no
C39 C40 . . 1.399(4) no
C29 H29 . . 0.9400 no
C30 H30 . . 0.9400 no
C31 H31 . . 0.9400 no
C32 H32 . . 0.9400 no
C36 H36 . . 0.9400 no
C37 H37 . . 0.9400 no
C38 H38 . . 0.9400 no
C39 H39 . . 0.9400 no

loop_
_geom_hbond_atom_site_label_D
_geom_hbond_atom_site_label_H
_geom_hbond_atom_site_label_A
_geom_hbond_site_symmetry_A
_geom_hbond_distance_DH
_geom_hbond_distance_HA
_geom_hbond_distance_DA
_geom_hbond_angle_DHA
_geom_hbond_publ_flag
N6 H40 O1W . 0.93(3) 2.04(3) 2.927(4) 159(2) yes
O2W H41 O6 2_666 0.87(4) 1.93(4) 2.796(3) 177(4) yes
N4 H42 O4 2_655 0.86(3) 1.97(3) 2.808(3) 165(3) yes
N4 H43 O7 1_454 0.92(4) 1.99(4) 2.880(3) 161(3) yes
O3W H44 O2W . 0.86(4) 1.86(4) 2.720(4) 176(3) yes
N6 H45 O6 . 0.86(3) 2.18(3) 2.965(3) 153(3) yes
N5 H46 O8 1_454 0.82(3) 1.91(3) 2.719(3) 173(3) yes
O3W H47 O4 1_455 0.84(4) 1.95(4) 2.780(4) 168(3) yes
O1W H48 O5 . 0.87(4) 1.97(4) 2.828(3) 174(4) yes
N3 H49 O3W . 0.84(3) 1.86(3) 2.698(3) 170(3) yes
O1W H50 O2 2_656 0.89(5) 1.96(5) 2.847(4) 176(4) yes
O2W H51 O6 . 0.86(6) 1.97(5) 2.812(4) 167(4) yes
C3 H3 O2W 2_656 0.94 2.57 3.266(4) 131 yes
C10 H10 O3 2_766 0.94 2.51 3.152(3) 126 yes
C19 H19 O4 2_655 0.94 2.49 3.401(3) 163 yes
C23 H23 O7 1_454 0.94 2.52 3.262(3) 136 yes

loop_
_geom_torsion_atom_site_label_1
_geom_torsion_atom_site_label_2
_geom_torsion_atom_site_label_3
_geom_torsion_atom_site_label_4
_geom_torsion_site_symmetry_1
_geom_torsion_site_symmetry_2
_geom_torsion_site_symmetry_3
_geom_torsion_site_symmetry_4
_geom_torsion
_geom_torsion_publ_flag
O3 Cu1 O1 C6 . . . . -11.1(4) no
O5 Cu1 O1 C6 . . . . 97.2(2) no
O7 Cu1 O1 C6 . . . . -110.5(2) no
N1 Cu1 O1 C6 . . . . -3.7(2) no
N2 Cu1 O1 C6 . . . . 172.3(2) no
O1 Cu1 O3 C7 . . . . 7.0(3) no
O5 Cu1 O3 C7 . . . . -100.75(19) no
O7 Cu1 O3 C7 . . . . 107.40(19) no
N1 Cu1 O3 C7 . . . . -0.37(19) no
N2 Cu1 O3 C7 . . . . -176.27(19) no
O1 Cu1 O5 C13 . . . . 99.50(19) no
O3 Cu1 O5 C13 . . . . -99.99(19) no
O7 Cu1 O5 C13 . . . . -3.1(3) no
N1 Cu1 O5 C13 . . . . 179.57(19) no
N2 Cu1 O5 C13 . . . . -5.00(19) no
O1 Cu1 O7 C14 . . . . -106.32(19) no
O3 Cu1 O7 C14 . . . . 93.89(19) no
O5 Cu1 O7 C14 . . . . -4.4(3) no
N1 Cu1 O7 C14 . . . . 172.82(19) no
N2 Cu1 O7 C14 . . . . -2.56(19) no
O1 Cu1 N1 C1 . . . . 3.8(2) no
O1 Cu1 N1 C5 . . . . -177.5(2) no
O3 Cu1 N1 C1 . . . . -178.8(2) no
O3 Cu1 N1 C5 . . . . -0.2(2) no
O5 Cu1 N1 C1 . . . . -85.9(2) no
O5 Cu1 N1 C5 . . . . 92.8(2) no
O7 Cu1 N1 C1 . . . . 95.4(2) no
O7 Cu1 N1 C5 . . . . -85.9(2) no
O1 Cu1 N2 C8 . . . . -89.28(19) no
O1 Cu1 N2 C12 . . . . 98.1(2) no
O3 Cu1 N2 C8 . . . . 91.90(19) no
O3 Cu1 N2 C12 . . . . -80.76(19) no
O5 Cu1 N2 C8 . . . . -1.46(17) no
O5 Cu1 N2 C12 . . . . -174.1(2) no
O7 Cu1 N2 C8 . . . . 179.5(2) no
O7 Cu1 N2 C12 . . . . 6.80(18) no
Cu1 O1 C6 O2 . . . . -178.2(2) no
Cu1 O1 C6 C1 . . . . 3.0(3) no
Cu1 O3 C7 O4 . . . . -179.0(2) no
Cu1 O3 C7 C5 . . . . 0.8(3) no
Cu1 O5 C13 O6 . . . . -171.3(2) no
Cu1 O5 C13 C8 . . . . 9.7(3) no
Cu1 O7 C14 O8 . . . . 177.6(3) no
Cu1 O7 C14 C12 . . . . -1.6(3) no
Cu1 N1 C1 C2 . . . . 177.5(2) no
Cu1 N1 C1 C6 . . . . -3.3(3) no
C5 N1 C1 C2 . . . . -1.1(4) no
C5 N1 C1 C6 . . . . 178.1(2) no
Cu1 N1 C5 C4 . . . . -179.4(2) no
Cu1 N1 C5 C7 . . . . 0.6(3) no
C1 N1 C5 C4 . . . . -0.8(4) no
C1 N1 C5 C7 . . . . 179.2(2) no
Cu1 N2 C8 C9 . . . . -171.50(19) no
Cu1 N2 C8 C13 . . . . 6.8(3) no
C12 N2 C8 C9 . . . . 1.1(4) no
C12 N2 C8 C13 . . . . 179.4(2) no
Cu1 N2 C12 C11 . . . . 171.8(2) no
Cu1 N2 C12 C14 . . . . -9.9(3) no
C8 N2 C12 C11 . . . . -1.0(4) no
C8 N2 C12 C14 . . . . 177.3(2) no
C15 N3 C27 C26 . . . . 175.2(3) no
C15 N3 C27 C22 . . . . -3.2(4) no
C27 N3 C15 C16 . . . . -176.8(3) no
C27 N3 C15 C20 . . . . 3.7(4) no
C28 N5 C40 C39 . . . . -179.1(3) no
C28 N5 C40 C35 . . . . 0.8(4) no
C40 N5 C28 C29 . . . . -179.3(3) no
C40 N5 C28 C33 . . . . -0.3(4) no
C2 C1 C6 O1 . . . . 179.1(3) no
C2 C1 C6 O2 . . . . 0.2(5) no
N1 C1 C6 O2 . . . . -179.0(3) no
C6 C1 C2 C3 . . . . -177.3(3) no
N1 C1 C6 O1 . . . . 0.0(4) no
N1 C1 C2 C3 . . . . 1.8(4) no
C1 C2 C3 C4 . . . . -0.6(4) no
C2 C3 C4 C5 . . . . -1.2(4) no
C3 C4 C5 C7 . . . . -178.0(3) no
C3 C4 C5 N1 . . . . 1.9(4) no
N1 C5 C7 O3 . . . . -0.9(4) no
C4 C5 C7 O3 . . . . 179.1(3) no
C4 C5 C7 O4 . . . . -1.2(5) no
N1 C5 C7 O4 . . . . 178.9(2) no
C9 C8 C13 O6 . . . . -12.3(4) no
C13 C8 C9 C10 . . . . -178.3(2) no
N2 C8 C13 O5 . . . . -11.4(3) no
N2 C8 C9 C10 . . . . -0.1(4) no
C9 C8 C13 O5 . . . . 166.8(2) no
N2 C8 C13 O6 . . . . 169.5(2) no
C8 C9 C10 C11 . . . . -1.0(4) no
C9 C10 C11 C12 . . . . 1.2(4) no
C10 C11 C12 N2 . . . . -0.2(4) no
C10 C11 C12 C14 . . . . -178.4(3) no
N2 C12 C14 O7 . . . . 7.2(4) no
N2 C12 C14 O8 . . . . -172.0(2) no
C11 C12 C14 O8 . . . . 6.3(4) no
C11 C12 C14 O7 . . . . -174.5(3) no
N3 C15 C20 C21 . . . . 0.0(4) no
C16 C15 C20 C19 . . . . -0.1(4) no
N3 C15 C16 C17 . . . . 179.4(3) no
C20 C15 C16 C17 . . . . -1.1(5) no
C16 C15 C20 C21 . . . . -179.5(3) no
N3 C15 C20 C19 . . . . 179.5(3) no
C15 C16 C17 C18 . . . . 1.5(5) no
C16 C17 C18 C19 . . . . -0.6(5) no
C17 C18 C19 C20 . . . . -0.6(5) no
C18 C19 C20 C15 . . . . 0.9(4) no
C18 C19 C20 C21 . . . . -179.7(3) no
C15 C20 C21 C22 . . . . -3.9(4) no
C19 C20 C21 N4 . . . . -2.1(4) no
C19 C20 C21 C22 . . . . 176.7(3) no
C15 C20 C21 N4 . . . . 177.3(3) no
C20 C21 C22 C27 . . . . 4.4(4) no
N4 C21 C22 C23 . . . . 7.5(4) no
N4 C21 C22 C27 . . . . -176.8(3) no
C20 C21 C22 C23 . . . . -171.4(3) no
C27 C22 C23 C24 . . . . 2.1(4) no
C21 C22 C27 N3 . . . . -0.9(4) no
C21 C22 C27 C26 . . . . -179.3(3) no
C21 C22 C23 C24 . . . . 177.9(3) no
C23 C22 C27 N3 . . . . 175.1(3) no
C23 C22 C27 C26 . . . . -3.3(4) no
C22 C23 C24 C25 . . . . 0.3(5) no
C23 C24 C25 C26 . . . . -1.7(5) no
C24 C25 C26 C27 . . . . 0.5(5) no
C25 C26 C27 N3 . . . . -176.3(3) no
C25 C26 C27 C22 . . . . 2.1(5) no
N5 C28 C29 C30 . . . . -179.7(3) no
C33 C28 C29 C30 . . . . 1.3(4) no
N5 C28 C33 C32 . . . . 179.8(2) no
N5 C28 C33 C34 . . . . 0.8(4) no
C29 C28 C33 C32 . . . . -1.2(4) no
C29 C28 C33 C34 . . . . 179.8(3) no
C28 C29 C30 C31 . . . . -0.1(5) no
C29 C30 C31 C32 . . . . -1.3(5) no
C30 C31 C32 C33 . . . . 1.4(5) no
C31 C32 C33 C28 . . . . -0.2(4) no
C31 C32 C33 C34 . . . . 178.8(3) no
C28 C33 C34 N6 . . . . 177.9(3) no
C28 C33 C34 C35 . . . . -1.7(4) no
C32 C33 C34 N6 . . . . -1.1(5) no
C32 C33 C34 C35 . . . . 179.3(3) no
N6 C34 C35 C36 . . . . -0.6(5) no
N6 C34 C35 C40 . . . . -177.4(3) no
C33 C34 C35 C36 . . . . 179.0(3) no
C33 C34 C35 C40 . . . . 2.2(4) no
C34 C35 C36 C37 . . . . -177.3(3) no
C40 C35 C36 C37 . . . . -0.4(5) no
C34 C35 C40 N5 . . . . -1.7(5) no
C34 C35 C40 C39 . . . . 178.2(3) no
C36 C35 C40 N5 . . . . -178.8(3) no
C36 C35 C40 C39 . . . . 1.1(5) no
C35 C36 C37 C38 . . . . -0.3(5) no
C36 C37 C38 C39 . . . . 0.2(5) no
C37 C38 C39 C40 . . . . 0.6(5) no
C38 C39 C40 N5 . . . . 178.7(3) no
C38 C39 C40 C35 . . . . -1.2(5) no
